data_4312165
loop_
_publ_author_name
'Jes\'us R. Berenguer'
'Mar\'ia Bernechea'
'Juan Forni\'es'
'Ana Garc\'ia'
'Elena Lalinde'
'M. Teresa Moreno'

_publ_section_title
;
 Alkynyldiphenylphosphine d8 (Pt, Rh, Ir) Complexes: Contrasting Behavior
 toward cis-[Pt(C6F5)2(THF)2]
;
_journal_name_full 'Inorganic Chemistry'
_journal_page_first 8185
_journal_page_last 8198
_journal_paper_doi 10.1021/ic048987j
_journal_volume 43
_journal_year 2004
_chemical_formula_sum 'C91 H69 F18 O7 P3 Pt2 S'
_chemical_formula_weight 2131.61
_chemical_name_common ana235
_chemical_name_systematic
;
 ?
;
_space_group_IT_number 14
_symmetry_cell_setting monoclinic
_symmetry_space_group_name_Hall '-P 2yab'
_symmetry_space_group_name_H-M 'P 1 21/a 1'
_atom_sites_solution_hydrogens geom
_atom_sites_solution_primary direct
_atom_sites_solution_secondary difmap
_cell_angle_alpha 90
_cell_angle_beta 94.44
_cell_angle_gamma 90
_cell_formula_units_Z 4
_cell_length_a 15.66040(10)
_cell_length_b 23.0236(2)
_cell_length_c 23.3432(2)
_cell_measurement_reflns_used 207698
_cell_measurement_temperature 173.0(10)
_cell_volume 8391.34(12)
_computing_cell_refinement 'HKL Scalepack (Otwinowski & Minor 1997)'
_computing_data_collection 'Collect (Nonius BV, 1997-2000)'
_computing_data_reduction 'HKL Denzo and Scalepack (Otwinowski & Minor 1997)'
_computing_structure_refinement 'SHELXL-97 (Sheldrick, 1997)'
_diffrn_ambient_temperature 173.0(10)
_diffrn_measured_fraction_theta_full 0.995
_diffrn_measured_fraction_theta_max 0.995
_diffrn_measurement_device '95mm CCD camera on \k-goniostat'
_diffrn_measurement_device_type KappaCCD
_diffrn_measurement_method CCD
_diffrn_orient_matrix_type 'by Nonius Collect from scalepack cell'
_diffrn_orient_matrix_UB_11 -0.0314177
_diffrn_orient_matrix_UB_12 0.0376609
_diffrn_orient_matrix_UB_13 0.0020861
_diffrn_orient_matrix_UB_21 -0.0357932
_diffrn_orient_matrix_UB_22 -0.0169137
_diffrn_orient_matrix_UB_23 0.029507
_diffrn_orient_matrix_UB_31 0.0428231
_diffrn_orient_matrix_UB_32 0.0134933
_diffrn_orient_matrix_UB_33 0.0311642
_diffrn_radiation_monochromator graphite
_diffrn_radiation_type MoK\a
_diffrn_radiation_wavelength 0.71073
_diffrn_reflns_av_R_equivalents 0.0524
_diffrn_reflns_av_unetI/netI 0.0354
_diffrn_reflns_limit_h_max 19
_diffrn_reflns_limit_h_min -19
_diffrn_reflns_limit_k_max 28
_diffrn_reflns_limit_k_min -28
_diffrn_reflns_limit_l_max 29
_diffrn_reflns_limit_l_min -29
_diffrn_reflns_number 103763
_diffrn_reflns_theta_full 26.37
_diffrn_reflns_theta_max 26.37
_diffrn_reflns_theta_min 4.12
_exptl_absorpt_coefficient_mu 3.509
_exptl_absorpt_correction_T_max 0.71
_exptl_absorpt_correction_T_min 0.596
_exptl_absorpt_correction_type multi-scan
_exptl_absorpt_process_details
;
        multi-scan from symmetry-related measurements
 Sortav (Blessing 1995)
;
_exptl_crystal_colour yellow
_exptl_crystal_density_diffrn 1.687
_exptl_crystal_density_method 'not measured'
_exptl_crystal_description slide
_exptl_crystal_F_000 4200
_exptl_crystal_size_max 0.3
_exptl_crystal_size_mid 0.25
_exptl_crystal_size_min 0.075
_refine_diff_density_max 4.79
_refine_diff_density_min -2.304
_refine_diff_density_rms 0.134
_refine_ls_extinction_method none
_refine_ls_goodness_of_fit_ref 1.043
_refine_ls_hydrogen_treatment mixed
_refine_ls_matrix_type full
_refine_ls_number_parameters 1051
_refine_ls_number_reflns 17095
_refine_ls_number_restraints 5
_refine_ls_restrained_S_all 1.043
_refine_ls_R_factor_all 0.0606
_refine_ls_R_factor_gt 0.0454
_refine_ls_shift/su_max 0.001
_refine_ls_shift/su_mean 0
_refine_ls_structure_factor_coef Fsqd
_refine_ls_weighting_details 'calc w=1/[\s^2^(Fo^2^)+(0.0512P)^2^+43.0491P] where P=(Fo^2^+2Fc^2^)/3'
_refine_ls_weighting_scheme calc
_refine_ls_wR_factor_gt 0.1078
_refine_ls_wR_factor_ref 0.1157
_reflns_number_gt 13984
_reflns_number_total 17095
_reflns_threshold_expression >2sigma(I)
_cod_data_source_file ic048987jsi20040727_111735_4.cif
_cod_data_source_block for_complex_8.3THF
_cod_original_cell_volume 8391.38(12)
_cod_original_sg_symbol_H-M 'P 21/a'
_cod_database_code 4312165

loop_
_symmetry_equiv_pos_as_xyz
'x, y, z'
'-x+1/2, y+1/2, -z'
'-x, -y, -z'
'x-1/2, -y-1/2, z'

loop_
_atom_site_label
_atom_site_type_symbol
_atom_site_fract_x
_atom_site_fract_y
_atom_site_fract_z
_atom_site_U_iso_or_equiv
_atom_site_adp_type
_atom_site_occupancy
_atom_site_symmetry_multiplicity
_atom_site_calc_flag
_atom_site_refinement_flags
_atom_site_disorder_assembly
_atom_site_disorder_group
Pt1 Pt 0.187591(12) 0.091186(8) 0.313878(9) 0.02310(6) Uani 1 1 d . . .
Pt2 Pt 0.354703(15) -0.021849(10) 0.154254(11) 0.03513(8) Uani 1 1 d . . .
P1 P 0.20235(9) 0.08111(6) 0.41324(7) 0.0267(3) Uani 1 1 d . . .
P2 P 0.29624(9) 0.02602(6) 0.29817(6) 0.0250(3) Uani 1 1 d . . .
P3 P 0.16904(9) 0.10183(6) 0.21560(7) 0.0288(3) Uani 1 1 d . . .
S1 S 0.48168(13) 0.18311(8) 0.70467(10) 0.0552(5) Uani 1 1 d . . .
O1 O 0.4601(3) -0.08053(19) 0.1769(2) 0.0472(12) Uani 1 1 d . . .
O2 O 0.3970(4) 0.1981(3) 0.7169(4) 0.093(2) Uani 1 1 d . . .
O3 O 0.4916(6) 0.1415(3) 0.6595(3) 0.097(2) Uani 1 1 d . . .
O4 O 0.5413(4) 0.1734(2) 0.7536(2) 0.0619(14) Uani 1 1 d . . .
F2 F 0.1455(2) 0.23059(14) 0.34311(16) 0.0407(8) Uani 1 1 d . . .
F3 F -0.0024(3) 0.28771(16) 0.3411(2) 0.0593(12) Uani 1 1 d . . .
F4 F -0.1539(3) 0.2290(2) 0.3250(2) 0.0637(12) Uani 1 1 d . . .
F5 F -0.1531(2) 0.11207(19) 0.3089(2) 0.0598(12) Uani 1 1 d . . .
F6 F -0.0049(2) 0.05487(15) 0.30681(17) 0.0426(9) Uani 1 1 d . . .
F50 F 0.4822(3) 0.0510(2) 0.09240(19) 0.0670(13) Uani 1 1 d . . .
F51 F 0.4930(4) 0.1466(3) 0.0269(2) 0.0941(18) Uani 1 1 d . . .
F52 F 0.4425(3) 0.2523(3) 0.0652(3) 0.096(2) Uani 1 1 d . . .
F53 F 0.3864(3) 0.26158(19) 0.1716(3) 0.0829(17) Uani 1 1 d . . .
F54 F 0.3719(2) 0.16660(15) 0.23634(18) 0.0482(10) Uani 1 1 d . . .
F62 F 0.3652(5) -0.0175(3) 0.0187(2) 0.108(2) Uani 1 1 d . . .
F63 F 0.3111(6) -0.0910(3) -0.0652(3) 0.139(3) Uani 1 1 d . . .
F64 F 0.2346(4) -0.1914(3) -0.0407(3) 0.133(3) Uani 1 1 d . . .
F65 F 0.2286(6) -0.2241(3) 0.0720(4) 0.147(3) Uani 1 1 d . . .
F66 F 0.2812(5) -0.1508(3) 0.1564(3) 0.114(2) Uani 1 1 d . . .
F80 F 0.4689(5) 0.2680(2) 0.6307(3) 0.0978(19) Uani 1 1 d . . .
F81 F 0.5268(4) 0.2919(2) 0.7129(3) 0.0932(18) Uani 1 1 d . . .
F82 F 0.5981(4) 0.2424(3) 0.6558(4) 0.130(3) Uani 1 1 d . . .
C1 C 0.0773(4) 0.1401(2) 0.3212(3) 0.0297(12) Uani 1 1 d . . .
C2 C 0.0733(4) 0.1996(2) 0.3319(3) 0.0326(13) Uani 1 1 d . . .
C3 C -0.0028(4) 0.2295(3) 0.3324(3) 0.0397(15) Uani 1 1 d . . .
C4 C -0.0789(4) 0.2004(3) 0.3239(3) 0.0425(16) Uani 1 1 d . . .
C5 C -0.0783(4) 0.1414(3) 0.3158(3) 0.0375(14) Uani 1 1 d . . .
C6 C -0.0017(4) 0.1129(2) 0.3142(3) 0.0319(13) Uani 1 1 d . . .
C7 C 0.2222(4) 0.0100(3) 0.4380(3) 0.0329(13) Uani 1 1 d . . .
C8 C 0.2378(4) -0.0368(3) 0.4577(3) 0.0342(13) Uani 1 1 d . . .
C9 C 0.2602(4) -0.0916(2) 0.4842(3) 0.0353(14) Uani 1 1 d . . .
C10 C 0.2765(5) -0.1390(3) 0.4502(3) 0.0504(18) Uani 1 1 d . . .
H10 H 0.2713 -0.136 0.4104 0.06 Uiso 1 1 calc R . .
C11 C 0.3011(6) -0.1915(3) 0.4768(4) 0.067(2) Uani 1 1 d . . .
H11 H 0.313 -0.2235 0.4544 0.081 Uiso 1 1 calc R . .
C12 C 0.3074(6) -0.1961(3) 0.5340(4) 0.065(2) Uani 1 1 d . . .
H12 H 0.3239 -0.2313 0.5509 0.078 Uiso 1 1 calc R . .
C13 C 0.2902(5) -0.1496(3) 0.5685(4) 0.0546(19) Uani 1 1 d . . .
H13 H 0.2942 -0.1536 0.6082 0.066 Uiso 1 1 calc R . .
C14 C 0.2670(4) -0.0974(3) 0.5435(3) 0.0435(16) Uani 1 1 d . . .
H14 H 0.2558 -0.0658 0.5665 0.052 Uiso 1 1 calc R . .
C15 C 0.1082(4) 0.0996(2) 0.4511(3) 0.0304(12) Uani 1 1 d . . .
C16 C 0.1065(4) 0.1497(3) 0.4835(3) 0.0450(16) Uani 1 1 d . . .
H16 H 0.1539 0.1741 0.4863 0.054 Uiso 1 1 calc R . .
C17 C 0.0355(5) 0.1639(3) 0.5117(4) 0.059(2) Uani 1 1 d . . .
H17 H 0.0354 0.1972 0.5342 0.07 Uiso 1 1 calc R . .
C18 C -0.0360(5) 0.1284(4) 0.5064(4) 0.058(2) Uani 1 1 d . . .
H18 H -0.0851 0.1384 0.524 0.069 Uiso 1 1 calc R . .
C19 C -0.0339(4) 0.0786(3) 0.4751(4) 0.0531(19) Uani 1 1 d . . .
H19 H -0.0813 0.0541 0.4723 0.064 Uiso 1 1 calc R . .
C20 C 0.0381(4) 0.0639(3) 0.4474(3) 0.0429(16) Uani 1 1 d . . .
H20 H 0.0389 0.0297 0.4263 0.051 Uiso 1 1 calc R . .
C21 C 0.2875(4) 0.1235(3) 0.4491(3) 0.0326(13) Uani 1 1 d . . .
C22 C 0.3136(4) 0.1750(3) 0.4233(3) 0.0377(14) Uani 1 1 d . . .
H22 H 0.291 0.1855 0.3868 0.045 Uiso 1 1 calc R . .
C23 C 0.3733(5) 0.2096(3) 0.4533(3) 0.0505(18) Uani 1 1 d . . .
H23 H 0.3905 0.2441 0.437 0.061 Uiso 1 1 calc R . .
C24 C 0.4073(5) 0.1941(4) 0.5064(4) 0.061(2) Uani 1 1 d . . .
H24 H 0.448 0.2179 0.5258 0.073 Uiso 1 1 calc R . .
C25 C 0.3827(5) 0.1441(4) 0.5317(4) 0.061(2) Uani 1 1 d . . .
H25 H 0.4064 0.134 0.5681 0.073 Uiso 1 1 calc R . .
C26 C 0.3224(5) 0.1082(3) 0.5033(3) 0.0460(16) Uani 1 1 d . . .
H26 H 0.3054 0.0742 0.5206 0.055 Uiso 1 1 calc R . .
C27 C 0.3864(3) 0.0268(2) 0.3509(3) 0.0293(12) Uani 1 1 d . . .
C28 C 0.4116(4) -0.0214(3) 0.3837(3) 0.0372(14) Uani 1 1 d . . .
H28 H 0.382 -0.0563 0.3787 0.045 Uiso 1 1 calc R . .
C29 C 0.4815(4) -0.0171(3) 0.4241(3) 0.0472(17) Uani 1 1 d . . .
H29 H 0.4986 -0.0493 0.4463 0.057 Uiso 1 1 calc R . .
C30 C 0.5250(4) 0.0339(4) 0.4313(3) 0.0509(18) Uani 1 1 d . . .
H30 H 0.572 0.0363 0.4581 0.061 Uiso 1 1 calc R . .
C31 C 0.5000(4) 0.0818(3) 0.3993(3) 0.0466(17) Uani 1 1 d . . .
H31 H 0.5301 0.1164 0.4045 0.056 Uiso 1 1 calc R . .
C32 C 0.4307(4) 0.0787(3) 0.3598(3) 0.0331(13) Uani 1 1 d . . .
H32 H 0.4133 0.1115 0.3388 0.04 Uiso 1 1 calc R . .
C33 C 0.2505(4) -0.0465(2) 0.2949(3) 0.0328(13) Uani 1 1 d . . .
C34 C 0.1662(4) -0.0531(3) 0.3069(3) 0.0410(15) Uani 1 1 d . . .
H34 H 0.1345 -0.0211 0.3169 0.049 Uiso 1 1 calc R . .
C35 C 0.1285(5) -0.1083(3) 0.3039(4) 0.061(2) Uani 1 1 d . . .
H35 H 0.0712 -0.1129 0.311 0.073 Uiso 1 1 calc R . .
C36 C 0.1767(5) -0.1559(3) 0.2904(4) 0.058(2) Uani 1 1 d . . .
H36 H 0.152 -0.1927 0.2888 0.069 Uiso 1 1 calc R . .
C37 C 0.2612(5) -0.1492(3) 0.2792(4) 0.0525(19) Uani 1 1 d . . .
H37 H 0.2936 -0.1813 0.2704 0.063 Uiso 1 1 calc R . .
C38 C 0.2978(4) -0.0946(2) 0.2811(3) 0.0422(16) Uani 1 1 d . . .
H38 H 0.3547 -0.0901 0.2732 0.051 Uiso 1 1 calc R . .
C39 C 0.4129(4) 0.0545(2) 0.2064(3) 0.0304(12) Uani 1 1 d . . .
C40 C 0.3301(4) 0.0423(2) 0.2257(2) 0.0277(12) Uani 1 1 d . . .
C41 C 0.2541(4) 0.0599(2) 0.1875(3) 0.0300(12) Uani 1 1 d . . .
C42 C 0.2589(4) 0.0309(3) 0.1365(3) 0.0384(14) Uani 1 1 d . . .
C43 C 0.2065(5) 0.0405(4) 0.0826(3) 0.057(2) Uani 1 1 d . . .
C44 C 0.1547(5) -0.0013(5) 0.0562(4) 0.085(3) Uani 1 1 d . . .
H44 H 0.1484 -0.0373 0.0735 0.102 Uiso 1 1 calc R . .
C45 C 0.1111(9) 0.0113(9) 0.0023(6) 0.127(6) Uani 1 1 d . . .
H45 H 0.076 -0.0169 -0.0157 0.153 Uiso 1 1 calc R . .
C46 C 0.1193(11) 0.0636(10) -0.0240(6) 0.143(8) Uani 1 1 d . . .
H46 H 0.0878 0.0719 -0.0585 0.171 Uiso 1 1 calc R . .
C47 C 0.1751(9) 0.1042(7) 0.0014(5) 0.116(5) Uani 1 1 d . . .
H47 H 0.1841 0.1391 -0.0172 0.139 Uiso 1 1 calc R . .
C48 C 0.2174(6) 0.0934(5) 0.0543(4) 0.074(3) Uani 1 1 d . . .
H48 H 0.2536 0.1215 0.0715 0.089 Uiso 1 1 calc R . .
C49 C 0.4172(4) 0.1048(3) 0.1644(3) 0.0366(14) Uani 1 1 d . . .
C50 C 0.4523(4) 0.1023(3) 0.1120(3) 0.0465(17) Uani 1 1 d . . .
C51 C 0.4590(5) 0.1507(4) 0.0781(3) 0.060(2) Uani 1 1 d . . .
C52 C 0.4344(5) 0.2039(4) 0.0977(4) 0.065(2) Uani 1 1 d . . .
C53 C 0.4046(5) 0.2091(3) 0.1508(4) 0.055(2) Uani 1 1 d . . .
C54 C 0.3963(4) 0.1598(3) 0.1832(3) 0.0381(14) Uani 1 1 d . . .
C55 C 0.4975(3) 0.0428(2) 0.2381(3) 0.0324(13) Uani 1 1 d . . .
C56 C 0.5148(4) -0.0071(3) 0.2705(3) 0.0363(14) Uani 1 1 d . . .
H56 H 0.4725 -0.0353 0.2719 0.044 Uiso 1 1 calc R . .
C57 C 0.5933(4) -0.0160(3) 0.3009(3) 0.0451(16) Uani 1 1 d . . .
H57 H 0.6028 -0.0494 0.3228 0.054 Uiso 1 1 calc R . .
C58 C 0.6571(4) 0.0246(3) 0.2987(4) 0.055(2) Uani 1 1 d . . .
H58 H 0.7101 0.0186 0.3187 0.066 Uiso 1 1 calc R . .
C59 C 0.6423(4) 0.0739(3) 0.2668(4) 0.058(2) Uani 1 1 d . . .
H59 H 0.6857 0.1013 0.2654 0.07 Uiso 1 1 calc R . .
C60 C 0.5640(4) 0.0836(3) 0.2367(3) 0.0448(16) Uani 1 1 d . . .
H60 H 0.5554 0.1175 0.2154 0.054 Uiso 1 1 calc R . .
C61 C 0.3214(5) -0.0787(3) 0.0905(3) 0.0493(18) Uani 1 1 d . . .
C62 C 0.3311(5) -0.0679(4) 0.0334(4) 0.062(2) Uani 1 1 d . . .
C63 C 0.3028(7) -0.1046(5) -0.0110(4) 0.080(3) Uani 1 1 d . . .
C64 C 0.2641(7) -0.1557(5) 0.0014(5) 0.090(4) Uani 1 1 d . . .
C65 C 0.2591(7) -0.1711(4) 0.0584(5) 0.092(4) Uani 1 1 d . . .
C66 C 0.2879(6) -0.1323(4) 0.1013(4) 0.074(3) Uani 1 1 d . . .
C67 C 0.0677(4) 0.0715(3) 0.1873(3) 0.0362(14) Uani 1 1 d . . .
C68 C 0.0589(4) 0.0116(3) 0.1826(3) 0.0448(16) Uani 1 1 d . . .
H68 H 0.1063 -0.0125 0.1893 0.054 Uiso 1 1 calc R . .
C69 C -0.0213(5) -0.0118(4) 0.1679(4) 0.062(2) Uani 1 1 d . . .
H69 H -0.0279 -0.0517 0.164 0.074 Uiso 1 1 calc R . .
C70 C -0.0917(5) 0.0245(4) 0.1592(4) 0.070(3) Uani 1 1 d . . .
H70 H -0.1455 0.0084 0.1501 0.084 Uiso 1 1 calc R . .
C71 C -0.0836(5) 0.0827(4) 0.1636(4) 0.063(2) Uani 1 1 d . . .
H71 H -0.1315 0.1063 0.1571 0.076 Uiso 1 1 calc R . .
C72 C -0.0040(4) 0.1074(3) 0.1778(3) 0.0463(16) Uani 1 1 d . . .
H72 H 0.0017 0.1476 0.1809 0.056 Uiso 1 1 calc R . .
C73 C 0.1696(4) 0.1767(3) 0.1903(3) 0.0361(14) Uani 1 1 d . . .
C74 C 0.1361(5) 0.1922(3) 0.1355(3) 0.0482(17) Uani 1 1 d . . .
H74 H 0.1124 0.1641 0.1105 0.058 Uiso 1 1 calc R . .
C75 C 0.1384(5) 0.2499(4) 0.1185(4) 0.059(2) Uani 1 1 d . . .
H75 H 0.1167 0.2604 0.0818 0.07 Uiso 1 1 calc R . .
C76 C 0.1727(5) 0.2916(3) 0.1558(4) 0.061(2) Uani 1 1 d . . .
H76 H 0.1743 0.3302 0.144 0.073 Uiso 1 1 calc R . .
C77 C 0.2039(5) 0.2767(3) 0.2094(4) 0.0521(18) Uani 1 1 d . . .
H77 H 0.2256 0.3054 0.2345 0.063 Uiso 1 1 calc R . .
C78 C 0.2040(4) 0.2197(3) 0.2273(3) 0.0386(14) Uani 1 1 d . . .
H78 H 0.227 0.2099 0.264 0.046 Uiso 1 1 calc R . .
C79 C 0.5213(6) 0.2479(4) 0.6742(4) 0.068(2) Uani 1 1 d . . .
C100 C 0.2231(10) 0.1182(6) 0.6382(6) 0.1219(18) Uani 1 1 d . . .
H10A H 0.2833 0.1287 0.641 0.146 Uiso 1 1 calc R . .
H10B H 0.1908 0.1484 0.6172 0.146 Uiso 1 1 calc R . .
O101 O 0.2102(6) 0.0631(4) 0.6101(4) 0.1219(18) Uani 1 1 d . . .
C102 C 0.1337(9) 0.0418(6) 0.6243(6) 0.1219(18) Uani 1 1 d . . .
H10C H 0.1346 -0.0003 0.6265 0.146 Uiso 1 1 calc R . .
H10D H 0.0874 0.0539 0.5968 0.146 Uiso 1 1 calc R . .
C103 C 0.1248(9) 0.0698(6) 0.6849(6) 0.1219(18) Uani 1 1 d . . .
H10E H 0.0699 0.089 0.6861 0.146 Uiso 1 1 calc R . .
H10F H 0.1298 0.0404 0.7148 0.146 Uiso 1 1 calc R . .
C104 C 0.1941(9) 0.1112(6) 0.6927(7) 0.1219(18) Uani 1 1 d . . .
H10G H 0.1738 0.1479 0.7071 0.146 Uiso 1 1 calc R . .
H10H H 0.2394 0.0965 0.7195 0.146 Uiso 1 1 calc R . .
C200 C 0.3952(7) 0.0710(5) -0.0742(5) 0.095(3) Uani 1 1 d . . .
H20A H 0.369 0.0867 -0.0412 0.114 Uiso 1 1 calc R . .
H20B H 0.4397 0.0439 -0.0606 0.114 Uiso 1 1 calc R . .
C201 C 0.3315(10) 0.0419(7) -0.1125(7) 0.127(5) Uani 1 1 d . . .
H20G H 0.2862 0.0259 -0.0912 0.152 Uiso 1 1 calc R . .
H20H H 0.3573 0.0107 -0.1331 0.152 Uiso 1 1 calc R . .
C202 C 0.2979(12) 0.0871(8) -0.1523(8) 0.156(7) Uani 1 1 d . . .
H20C H 0.2391 0.0965 -0.1458 0.187 Uiso 1 1 calc R . .
H20D H 0.3005 0.0748 -0.1919 0.187 Uiso 1 1 calc R . .
C203 C 0.3557(9) 0.1384(7) -0.1391(7) 0.128(5) Uani 1 1 d . . .
H20E H 0.3727 0.1559 -0.1743 0.154 Uiso 1 1 calc R . .
H20F H 0.3269 0.1674 -0.1175 0.154 Uiso 1 1 calc R . .
O204 O 0.4295(5) 0.1153(3) -0.1054(3) 0.092(2) Uani 1 1 d . . .
C300 C -0.039(2) 0.1682(14) -0.1231(16) 0.342(9) Uani 1 1 d D . .
H30A H -0.0621 0.1321 -0.1093 0.411 Uiso 1 1 calc R . .
H30B H -0.0798 0.1856 -0.1515 0.411 Uiso 1 1 calc R . .
C302 C 0.057(2) 0.2496(14) -0.0909(15) 0.342(9) Uani 1 1 d D . .
H30C H 0.1002 0.2549 -0.0595 0.411 Uiso 1 1 calc R . .
H30D H 0.0338 0.287 -0.1035 0.411 Uiso 1 1 calc R . .
C301 C -0.012(2) 0.2092(14) -0.0753(15) 0.342(9) Uani 1 1 d D . .
H30E H -0.0613 0.2316 -0.0654 0.411 Uiso 1 1 calc R . .
H30F H 0.0083 0.187 -0.0416 0.411 Uiso 1 1 calc R . .
C304 C 0.045(2) 0.1608(13) -0.1442(16) 0.342(9) Uani 1 1 d D . .
H30G H 0.077 0.1314 -0.1218 0.411 Uiso 1 1 calc R . .
H30H H 0.0395 0.1484 -0.184 0.411 Uiso 1 1 calc R . .
O303 O 0.0893(16) 0.2158(10) -0.1391(11) 0.342(9) Uani 1 1 d D . .

loop_
_atom_site_aniso_label
_atom_site_aniso_U_11
_atom_site_aniso_U_22
_atom_site_aniso_U_33
_atom_site_aniso_U_23
_atom_site_aniso_U_13
_atom_site_aniso_U_12
Pt1 0.01842(10) 0.01725(10) 0.03394(12) -0.00191(8) 0.00408(8) 0.00042(7)
Pt2 0.03013(13) 0.03189(13) 0.04476(15) -0.01103(10) 0.01189(10) -0.00203(9)
P1 0.0213(7) 0.0220(7) 0.0374(8) 0.0020(6) 0.0063(6) 0.0015(5)
P2 0.0192(7) 0.0175(6) 0.0388(8) -0.0004(6) 0.0062(6) 0.0003(5)
P3 0.0229(7) 0.0280(7) 0.0354(8) -0.0049(6) 0.0016(6) 0.0019(6)
S1 0.0587(12) 0.0334(9) 0.0731(13) 0.0044(9) 0.0019(10) 0.0040(8)
O1 0.044(3) 0.038(2) 0.062(3) -0.004(2) 0.014(2) 0.014(2)
O2 0.051(4) 0.076(4) 0.152(7) 0.042(4) 0.011(4) 0.008(3)
O3 0.154(7) 0.047(3) 0.085(5) -0.013(3) -0.020(5) 0.018(4)
O4 0.062(3) 0.061(3) 0.063(3) 0.009(3) 0.006(3) 0.013(3)
F2 0.039(2) 0.0258(17) 0.057(2) -0.0109(16) 0.0029(17) -0.0018(15)
F3 0.063(3) 0.028(2) 0.087(3) -0.010(2) 0.007(2) 0.0191(18)
F4 0.039(2) 0.068(3) 0.084(3) -0.006(2) 0.001(2) 0.033(2)
F5 0.0200(18) 0.066(3) 0.094(3) -0.014(2) 0.003(2) 0.0003(18)
F6 0.0258(17) 0.0301(18) 0.072(3) -0.0064(17) 0.0080(17) -0.0039(14)
F50 0.085(3) 0.060(3) 0.061(3) -0.011(2) 0.036(2) -0.016(2)
F51 0.110(4) 0.120(5) 0.056(3) 0.019(3) 0.029(3) -0.029(4)
F52 0.066(3) 0.096(4) 0.125(5) 0.076(4) 0.005(3) -0.006(3)
F53 0.066(3) 0.035(2) 0.151(5) 0.025(3) 0.031(3) 0.004(2)
F54 0.049(2) 0.0304(19) 0.067(3) -0.0061(18) 0.019(2) 0.0009(16)
F62 0.179(7) 0.093(4) 0.057(3) -0.016(3) 0.037(4) -0.063(4)
F63 0.222(9) 0.139(6) 0.060(4) -0.042(4) 0.030(5) -0.071(6)
F64 0.117(5) 0.166(7) 0.122(5) -0.108(5) 0.048(4) -0.069(5)
F65 0.190(8) 0.105(5) 0.155(7) -0.063(5) 0.064(6) -0.096(5)
F66 0.174(7) 0.080(4) 0.092(4) -0.016(3) 0.042(4) -0.062(4)
F80 0.140(6) 0.074(4) 0.081(4) 0.030(3) 0.017(4) 0.029(4)
F81 0.106(4) 0.046(3) 0.128(5) -0.003(3) 0.007(4) -0.004(3)
F82 0.110(5) 0.104(5) 0.188(7) 0.066(5) 0.093(5) 0.041(4)
C1 0.025(3) 0.028(3) 0.036(3) 0.000(2) 0.002(2) 0.008(2)
C2 0.029(3) 0.026(3) 0.042(3) -0.003(3) 0.005(3) 0.006(2)
C3 0.041(4) 0.029(3) 0.049(4) -0.006(3) 0.002(3) 0.013(3)
C4 0.026(3) 0.052(4) 0.049(4) -0.003(3) -0.001(3) 0.021(3)
C5 0.022(3) 0.046(4) 0.045(4) -0.001(3) 0.001(3) 0.005(3)
C6 0.027(3) 0.028(3) 0.041(3) -0.002(3) 0.005(2) 0.006(2)
C7 0.030(3) 0.030(3) 0.039(3) 0.009(3) 0.008(3) 0.003(2)
C8 0.025(3) 0.033(3) 0.045(4) 0.007(3) 0.007(3) 0.000(2)
C9 0.025(3) 0.025(3) 0.056(4) 0.010(3) 0.008(3) 0.000(2)
C10 0.063(5) 0.038(4) 0.052(4) 0.008(3) 0.012(4) -0.001(3)
C11 0.097(7) 0.029(4) 0.078(6) 0.012(4) 0.022(5) 0.014(4)
C12 0.084(6) 0.033(4) 0.079(6) 0.021(4) 0.004(5) 0.002(4)
C13 0.049(4) 0.054(5) 0.061(5) 0.026(4) 0.002(4) -0.008(3)
C14 0.038(4) 0.042(4) 0.051(4) 0.006(3) 0.005(3) -0.003(3)
C15 0.027(3) 0.029(3) 0.036(3) 0.006(2) 0.006(2) 0.004(2)
C16 0.038(4) 0.034(3) 0.065(5) -0.008(3) 0.015(3) 0.001(3)
C17 0.051(4) 0.049(4) 0.079(6) -0.017(4) 0.025(4) 0.010(4)
C18 0.043(4) 0.063(5) 0.069(5) -0.003(4) 0.021(4) 0.013(4)
C19 0.027(3) 0.062(5) 0.072(5) 0.000(4) 0.015(3) -0.005(3)
C20 0.035(3) 0.042(4) 0.054(4) -0.009(3) 0.012(3) -0.002(3)
C21 0.026(3) 0.033(3) 0.039(3) -0.002(3) 0.003(2) 0.000(2)
C22 0.034(3) 0.034(3) 0.045(4) -0.001(3) 0.006(3) -0.005(3)
C23 0.042(4) 0.047(4) 0.062(5) -0.004(3) 0.003(3) -0.017(3)
C24 0.048(4) 0.057(5) 0.075(6) -0.012(4) -0.011(4) -0.017(4)
C25 0.052(5) 0.067(5) 0.059(5) -0.006(4) -0.019(4) 0.000(4)
C26 0.047(4) 0.042(4) 0.047(4) 0.004(3) -0.006(3) 0.001(3)
C27 0.022(3) 0.029(3) 0.038(3) 0.003(2) 0.008(2) 0.001(2)
C28 0.030(3) 0.034(3) 0.049(4) 0.009(3) 0.010(3) 0.002(3)
C29 0.035(4) 0.053(4) 0.053(4) 0.021(3) 0.006(3) 0.012(3)
C30 0.030(3) 0.072(5) 0.049(4) 0.008(4) -0.003(3) 0.002(3)
C31 0.031(3) 0.055(4) 0.054(4) -0.002(3) 0.002(3) -0.006(3)
C32 0.026(3) 0.032(3) 0.042(3) -0.003(3) 0.005(3) 0.002(2)
C33 0.029(3) 0.021(3) 0.048(4) -0.001(3) 0.008(3) -0.005(2)
C34 0.034(3) 0.025(3) 0.065(4) -0.007(3) 0.011(3) 0.001(3)
C35 0.039(4) 0.035(4) 0.113(7) -0.009(4) 0.023(4) -0.012(3)
C36 0.049(4) 0.025(3) 0.101(6) -0.001(4) 0.016(4) -0.006(3)
C37 0.050(4) 0.021(3) 0.089(6) -0.006(3) 0.019(4) 0.001(3)
C38 0.034(3) 0.024(3) 0.071(5) -0.005(3) 0.020(3) 0.000(2)
C39 0.027(3) 0.027(3) 0.038(3) -0.004(2) 0.008(2) 0.001(2)
C40 0.029(3) 0.021(3) 0.034(3) -0.002(2) 0.008(2) -0.001(2)
C41 0.025(3) 0.028(3) 0.038(3) -0.002(2) 0.005(2) -0.002(2)
C42 0.028(3) 0.047(4) 0.040(4) -0.003(3) 0.000(3) -0.001(3)
C43 0.039(4) 0.084(6) 0.049(4) -0.026(4) 0.003(3) 0.013(4)
C44 0.047(5) 0.136(9) 0.072(6) -0.062(6) -0.005(4) 0.009(5)
C45 0.080(8) 0.201(17) 0.095(10) -0.084(11) -0.031(8) 0.045(10)
C46 0.129(12) 0.23(2) 0.063(8) -0.048(11) -0.042(8) 0.082(14)
C47 0.113(10) 0.182(14) 0.050(6) 0.001(7) -0.007(6) 0.069(10)
C48 0.072(6) 0.108(8) 0.042(5) -0.005(5) -0.004(4) 0.039(5)
C49 0.026(3) 0.041(3) 0.043(4) 0.006(3) 0.003(3) -0.007(3)
C50 0.041(4) 0.052(4) 0.047(4) 0.002(3) 0.010(3) -0.010(3)
C51 0.053(5) 0.081(6) 0.047(4) 0.015(4) 0.004(4) -0.017(4)
C52 0.040(4) 0.070(6) 0.085(6) 0.043(5) 0.001(4) -0.004(4)
C53 0.038(4) 0.042(4) 0.085(6) 0.016(4) 0.005(4) -0.002(3)
C54 0.025(3) 0.031(3) 0.058(4) 0.010(3) 0.004(3) 0.001(2)
C55 0.020(3) 0.029(3) 0.049(4) -0.001(3) 0.009(2) 0.001(2)
C56 0.034(3) 0.027(3) 0.050(4) -0.002(3) 0.020(3) -0.001(2)
C57 0.030(3) 0.045(4) 0.061(5) 0.004(3) 0.005(3) 0.008(3)
C58 0.024(3) 0.064(5) 0.078(5) 0.009(4) 0.003(3) 0.004(3)
C59 0.032(4) 0.053(4) 0.089(6) 0.019(4) 0.002(4) -0.013(3)
C60 0.032(3) 0.038(4) 0.065(5) 0.012(3) 0.003(3) -0.007(3)
C61 0.046(4) 0.052(4) 0.052(4) -0.028(3) 0.015(3) -0.010(3)
C62 0.064(5) 0.057(5) 0.067(5) -0.029(4) 0.014(4) -0.013(4)
C63 0.094(7) 0.099(7) 0.051(5) -0.042(5) 0.020(5) -0.013(6)
C64 0.080(7) 0.105(8) 0.090(7) -0.068(7) 0.037(6) -0.036(6)
C65 0.101(8) 0.075(7) 0.104(8) -0.043(6) 0.042(7) -0.044(6)
C66 0.081(6) 0.069(6) 0.075(6) -0.025(5) 0.027(5) -0.028(5)
C67 0.030(3) 0.043(3) 0.036(3) -0.008(3) 0.001(3) -0.004(3)
C68 0.034(3) 0.052(4) 0.049(4) -0.015(3) 0.002(3) -0.009(3)
C69 0.050(5) 0.062(5) 0.073(6) -0.027(4) 0.002(4) -0.020(4)
C70 0.034(4) 0.091(7) 0.084(6) -0.024(5) -0.007(4) -0.018(4)
C71 0.031(4) 0.082(6) 0.074(6) -0.017(5) -0.007(4) 0.004(4)
C72 0.030(3) 0.056(4) 0.052(4) -0.004(3) -0.003(3) 0.005(3)
C73 0.033(3) 0.035(3) 0.041(4) 0.004(3) 0.007(3) 0.009(3)
C74 0.044(4) 0.051(4) 0.049(4) 0.009(3) 0.006(3) 0.007(3)
C75 0.053(5) 0.067(5) 0.056(5) 0.027(4) 0.009(4) 0.014(4)
C76 0.060(5) 0.039(4) 0.087(6) 0.019(4) 0.025(5) 0.009(4)
C77 0.059(5) 0.035(4) 0.064(5) -0.002(3) 0.017(4) 0.002(3)
C78 0.042(4) 0.028(3) 0.046(4) 0.002(3) 0.009(3) 0.006(3)
C79 0.077(6) 0.058(5) 0.073(6) 0.011(5) 0.028(5) 0.015(4)
C100 0.120(4) 0.110(4) 0.140(5) 0.002(4) 0.036(4) -0.007(3)
O101 0.120(4) 0.110(4) 0.140(5) 0.002(4) 0.036(4) -0.007(3)
C102 0.120(4) 0.110(4) 0.140(5) 0.002(4) 0.036(4) -0.007(3)
C103 0.120(4) 0.110(4) 0.140(5) 0.002(4) 0.036(4) -0.007(3)
C104 0.120(4) 0.110(4) 0.140(5) 0.002(4) 0.036(4) -0.007(3)
C200 0.083(7) 0.108(9) 0.098(8) 0.009(7) 0.027(7) -0.003(7)
C201 0.114(11) 0.126(12) 0.135(12) -0.034(10) -0.023(9) 0.008(9)
C202 0.140(14) 0.184(18) 0.133(14) 0.015(12) -0.047(11) -0.039(13)
C203 0.103(10) 0.122(11) 0.165(14) 0.041(10) 0.050(10) 0.042(9)
O204 0.080(5) 0.102(5) 0.100(5) 0.019(4) 0.035(4) 0.020(4)
C300 0.35(2) 0.276(18) 0.40(2) -0.195(15) 0.014(16) 0.006(14)
C302 0.35(2) 0.276(18) 0.40(2) -0.195(15) 0.014(16) 0.006(14)
C301 0.35(2) 0.276(18) 0.40(2) -0.195(15) 0.014(16) 0.006(14)
C304 0.35(2) 0.276(18) 0.40(2) -0.195(15) 0.014(16) 0.006(14)
O303 0.35(2) 0.276(18) 0.40(2) -0.195(15) 0.014(16) 0.006(14)

loop_
_atom_type_symbol
_atom_type_description
_atom_type_scat_dispersion_real
_atom_type_scat_dispersion_imag
_atom_type_scat_source
C C 0.0033 0.0016 'International Tables Vol C Tables 4.2.6.8 and 6.1.1.4'
H H 0 0 'International Tables Vol C Tables 4.2.6.8 and 6.1.1.4'
F F 0.0171 0.0103 'International Tables Vol C Tables 4.2.6.8 and 6.1.1.4'
O O 0.0106 0.006 'International Tables Vol C Tables 4.2.6.8 and 6.1.1.4'
P P 0.1023 0.0942 'International Tables Vol C Tables 4.2.6.8 and 6.1.1.4'
Pt Pt -1.7033 8.3905 'International Tables Vol C Tables 4.2.6.8 and 6.1.1.4'
S S 0.1246 0.1234 'International Tables Vol C Tables 4.2.6.8 and 6.1.1.4'

loop_
_geom_angle_atom_site_label_1
_geom_angle_atom_site_label_2
_geom_angle_atom_site_label_3
_geom_angle
_geom_angle_site_symmetry_1
_geom_angle_site_symmetry_3
_geom_angle_publ_flag
C1 Pt1 P3 89.02(16) . . ?
C1 Pt1 P2 170.93(17) . . ?
P3 Pt1 P2 87.07(5) . . ?
C1 Pt1 P1 89.48(16) . . ?
P3 Pt1 P1 178.42(5) . . ?
P2 Pt1 P1 94.34(5) . . ?
C42 Pt2 C61 95.6(3) . . ?
C42 Pt2 O1 178.1(2) . . ?
C61 Pt2 O1 85.7(3) . . ?
C42 Pt2 C40 65.3(2) . . ?
C61 Pt2 C40 155.4(2) . . ?
O1 Pt2 C40 113.2(2) . . ?
C42 Pt2 C39 84.4(2) . . ?
C61 Pt2 C39 163.7(3) . . ?
O1 Pt2 C39 94.84(19) . . ?
C40 Pt2 C39 36.56(19) . . ?
C42 Pt2 C41 30.9(2) . . ?
C61 Pt2 C41 124.0(3) . . ?
O1 Pt2 C41 147.44(18) . . ?
C40 Pt2 C41 34.57(19) . . ?
C39 Pt2 C41 60.83(18) . . ?
C7 P1 C21 104.2(3) . . ?
C7 P1 C15 100.8(3) . . ?
C21 P1 C15 104.2(3) . . ?
C7 P1 Pt1 115.0(2) . . ?
C21 P1 Pt1 114.9(2) . . ?
C15 P1 Pt1 116.0(2) . . ?
C27 P2 C33 108.9(3) . . ?
C27 P2 C40 111.0(3) . . ?
C33 P2 C40 106.7(3) . . ?
C27 P2 Pt1 115.56(19) . . ?
C33 P2 Pt1 108.02(19) . . ?
C40 P2 Pt1 106.20(18) . . ?
C41 P3 C67 108.1(3) . . ?
C41 P3 C73 111.4(3) . . ?
C67 P3 C73 105.8(3) . . ?
C41 P3 Pt1 105.4(2) . . ?
C67 P3 Pt1 111.2(2) . . ?
C73 P3 Pt1 114.8(2) . . ?
O2 S1 O4 115.9(4) . . ?
O2 S1 O3 117.6(5) . . ?
O4 S1 O3 112.2(4) . . ?
O2 S1 C79 103.7(4) . . ?
O4 S1 C79 102.8(4) . . ?
O3 S1 C79 101.7(4) . . ?
C6 C1 C2 114.3(5) . . ?
C6 C1 Pt1 119.0(4) . . ?
C2 C1 Pt1 126.6(4) . . ?
F2 C2 C3 116.5(5) . . ?
F2 C2 C1 120.4(5) . . ?
C3 C2 C1 123.0(6) . . ?
F3 C3 C4 120.0(5) . . ?
F3 C3 C2 120.2(6) . . ?
C4 C3 C2 119.8(6) . . ?
F4 C4 C3 120.5(6) . . ?
F4 C4 C5 120.0(6) . . ?
C3 C4 C5 119.4(5) . . ?
F5 C5 C4 119.9(5) . . ?
F5 C5 C6 120.6(6) . . ?
C4 C5 C6 119.5(6) . . ?
F6 C6 C5 117.0(5) . . ?
F6 C6 C1 119.1(5) . . ?
C5 C6 C1 123.8(5) . . ?
C8 C7 P1 176.1(6) . . ?
C7 C8 C9 176.4(7) . . ?
C10 C9 C14 119.4(6) . . ?
C10 C9 C8 119.8(6) . . ?
C14 C9 C8 120.8(6) . . ?
C9 C10 C11 119.0(7) . . ?
C9 C10 H10 120.5 . . ?
C11 C10 H10 120.5 . . ?
C12 C11 C10 120.5(8) . . ?
C12 C11 H11 119.8 . . ?
C10 C11 H11 119.8 . . ?
C11 C12 C13 121.4(7) . . ?
C11 C12 H12 119.3 . . ?
C13 C12 H12 119.3 . . ?
C14 C13 C12 119.2(7) . . ?
C14 C13 H13 120.4 . . ?
C12 C13 H13 120.4 . . ?
C13 C14 C9 120.5(7) . . ?
C13 C14 H14 119.8 . . ?
C9 C14 H14 119.8 . . ?
C20 C15 C16 119.1(6) . . ?
C20 C15 P1 120.1(5) . . ?
C16 C15 P1 120.7(5) . . ?
C17 C16 C15 120.8(7) . . ?
C17 C16 H16 119.6 . . ?
C15 C16 H16 119.6 . . ?
C16 C17 C18 119.6(7) . . ?
C16 C17 H17 120.2 . . ?
C18 C17 H17 120.2 . . ?
C19 C18 C17 119.6(7) . . ?
C19 C18 H18 120.2 . . ?
C17 C18 H18 120.2 . . ?
C18 C19 C20 120.7(7) . . ?
C18 C19 H19 119.7 . . ?
C20 C19 H19 119.7 . . ?
C15 C20 C19 120.1(6) . . ?
C15 C20 H20 119.9 . . ?
C19 C20 H20 119.9 . . ?
C26 C21 C22 119.9(6) . . ?
C26 C21 P1 120.8(5) . . ?
C22 C21 P1 119.2(5) . . ?
C23 C22 C21 118.6(6) . . ?
C23 C22 H22 120.7 . . ?
C21 C22 H22 120.7 . . ?
C24 C23 C22 121.0(7) . . ?
C24 C23 H23 119.5 . . ?
C22 C23 H23 119.5 . . ?
C23 C24 C25 120.8(7) . . ?
C23 C24 H24 119.6 . . ?
C25 C24 H24 119.6 . . ?
C24 C25 C26 120.2(7) . . ?
C24 C25 H25 119.9 . . ?
C26 C25 H25 119.9 . . ?
C25 C26 C21 119.5(7) . . ?
C25 C26 H26 120.2 . . ?
C21 C26 H26 120.2 . . ?
C32 C27 C28 119.2(6) . . ?
C32 C27 P2 117.9(4) . . ?
C28 C27 P2 122.9(5) . . ?
C27 C28 C29 119.4(6) . . ?
C27 C28 H28 120.3 . . ?
C29 C28 H28 120.3 . . ?
C30 C29 C28 120.3(6) . . ?
C30 C29 H29 119.9 . . ?
C28 C29 H29 119.9 . . ?
C29 C30 C31 120.5(7) . . ?
C29 C30 H30 119.7 . . ?
C31 C30 H30 119.7 . . ?
C32 C31 C30 120.1(7) . . ?
C32 C31 H31 119.9 . . ?
C30 C31 H31 119.9 . . ?
C31 C32 C27 120.4(6) . . ?
C31 C32 H32 119.8 . . ?
C27 C32 H32 119.8 . . ?
C34 C33 C38 119.7(5) . . ?
C34 C33 P2 118.3(4) . . ?
C38 C33 P2 121.9(4) . . ?
C33 C34 C35 119.9(6) . . ?
C33 C34 H34 120.1 . . ?
C35 C34 H34 120.1 . . ?
C36 C35 C34 119.7(6) . . ?
C36 C35 H35 120.2 . . ?
C34 C35 H35 120.2 . . ?
C37 C36 C35 120.2(6) . . ?
C37 C36 H36 119.9 . . ?
C35 C36 H36 119.9 . . ?
C36 C37 C38 120.0(6) . . ?
C36 C37 H37 120 . . ?
C38 C37 H37 120 . . ?
C37 C38 C33 120.5(6) . . ?
C37 C38 H38 119.7 . . ?
C33 C38 H38 119.7 . . ?
C40 C39 C55 126.8(5) . . ?
C40 C39 C49 115.9(5) . . ?
C55 C39 C49 112.1(5) . . ?
C40 C39 Pt2 71.5(3) . . ?
C55 C39 Pt2 115.2(4) . . ?
C49 C39 Pt2 106.1(4) . . ?
C39 C40 C41 117.4(5) . . ?
C39 C40 P2 131.1(5) . . ?
C41 C40 P2 109.3(4) . . ?
C39 C40 Pt2 71.9(3) . . ?
C41 C40 Pt2 84.9(3) . . ?
P2 C40 Pt2 127.8(3) . . ?
C42 C41 C40 107.0(5) . . ?
C42 C41 P3 131.8(5) . . ?
C40 C41 P3 120.4(4) . . ?
C42 C41 Pt2 46.9(3) . . ?
C40 C41 Pt2 60.5(3) . . ?
P3 C41 Pt2 166.1(3) . . ?
C41 C42 C43 127.4(6) . . ?
C41 C42 Pt2 102.2(4) . . ?
C43 C42 Pt2 130.3(5) . . ?
C44 C43 C48 119.1(9) . . ?
C44 C43 C42 123.5(9) . . ?
C48 C43 C42 117.0(7) . . ?
C43 C44 C45 118.9(13) . . ?
C43 C44 H44 120.5 . . ?
C45 C44 H44 120.5 . . ?
C46 C45 C44 121.7(14) . . ?
C46 C45 H45 119.1 . . ?
C44 C45 H45 119.1 . . ?
C45 C46 C47 118.8(13) . . ?
C45 C46 H46 120.6 . . ?
C47 C46 H46 120.6 . . ?
C48 C47 C46 120.5(15) . . ?
C48 C47 H47 119.7 . . ?
C46 C47 H47 119.7 . . ?
C47 C48 C43 120.7(12) . . ?
C47 C48 H48 119.6 . . ?
C43 C48 H48 119.6 . . ?
C50 C49 C54 115.9(6) . . ?
C50 C49 C39 125.4(6) . . ?
C54 C49 C39 117.9(6) . . ?
F50 C50 C51 117.8(7) . . ?
F50 C50 C49 120.3(6) . . ?
C51 C50 C49 122.0(7) . . ?
F51 C51 C52 119.8(8) . . ?
F51 C51 C50 120.4(8) . . ?
C52 C51 C50 119.8(7) . . ?
F52 C52 C53 119.3(9) . . ?
F52 C52 C51 120.3(8) . . ?
C53 C52 C51 120.3(7) . . ?
F53 C53 C52 120.4(7) . . ?
F53 C53 C54 120.9(8) . . ?
C52 C53 C54 118.7(7) . . ?
F54 C54 C53 117.3(6) . . ?
F54 C54 C49 119.5(5) . . ?
C53 C54 C49 123.1(7) . . ?
C56 C55 C60 116.8(6) . . ?
C56 C55 C39 123.3(5) . . ?
C60 C55 C39 119.9(5) . . ?
C57 C56 C55 121.9(6) . . ?
C57 C56 H56 119.1 . . ?
C55 C56 H56 119.1 . . ?
C58 C57 C56 120.0(7) . . ?
C58 C57 H57 120 . . ?
C56 C57 H57 120 . . ?
C59 C58 C57 119.5(7) . . ?
C59 C58 H58 120.3 . . ?
C57 C58 H58 120.3 . . ?
C58 C59 C60 121.2(7) . . ?
C58 C59 H59 119.4 . . ?
C60 C59 H59 119.4 . . ?
C59 C60 C55 120.6(6) . . ?
C59 C60 H60 119.7 . . ?
C55 C60 H60 119.7 . . ?
C66 C61 C62 114.4(7) . . ?
C66 C61 Pt2 121.9(6) . . ?
C62 C61 Pt2 123.7(6) . . ?
F62 C62 C61 118.8(7) . . ?
F62 C62 C63 116.9(9) . . ?
C61 C62 C63 124.1(8) . . ?
F63 C63 C64 119.1(8) . . ?
F63 C63 C62 121.5(10) . . ?
C64 C63 C62 119.5(9) . . ?
F64 C64 C63 120.6(10) . . ?
F64 C64 C65 120.5(10) . . ?
C63 C64 C65 118.9(8) . . ?
F65 C65 C64 120.2(9) . . ?
F65 C65 C66 120.6(10) . . ?
C64 C65 C66 119.2(9) . . ?
F66 C66 C61 120.8(7) . . ?
F66 C66 C65 115.7(8) . . ?
C61 C66 C65 123.6(9) . . ?
C68 C67 C72 120.1(6) . . ?
C68 C67 P3 119.4(5) . . ?
C72 C67 P3 119.9(5) . . ?
C69 C68 C67 119.2(7) . . ?
C69 C68 H68 120.4 . . ?
C67 C68 H68 120.4 . . ?
C68 C69 C70 119.9(8) . . ?
C68 C69 H69 120.1 . . ?
C70 C69 H69 120.1 . . ?
C71 C70 C69 121.2(7) . . ?
C71 C70 H70 119.4 . . ?
C69 C70 H70 119.4 . . ?
C70 C71 C72 120.3(8) . . ?
C70 C71 H71 119.9 . . ?
C72 C71 H71 119.9 . . ?
C71 C72 C67 119.3(7) . . ?
C71 C72 H72 120.3 . . ?
C67 C72 H72 120.3 . . ?
C74 C73 C78 119.2(6) . . ?
C74 C73 P3 122.0(5) . . ?
C78 C73 P3 118.8(5) . . ?
C75 C74 C73 119.5(7) . . ?
C75 C74 H74 120.3 . . ?
C73 C74 H74 120.3 . . ?
C76 C75 C74 120.3(7) . . ?
C76 C75 H75 119.9 . . ?
C74 C75 H75 119.9 . . ?
C77 C76 C75 120.3(7) . . ?
C77 C76 H76 119.9 . . ?
C75 C76 H76 119.9 . . ?
C76 C77 C78 120.9(7) . . ?
C76 C77 H77 119.5 . . ?
C78 C77 H77 119.5 . . ?
C77 C78 C73 119.8(7) . . ?
C77 C78 H78 120.1 . . ?
C73 C78 H78 120.1 . . ?
F82 C79 F80 108.0(8) . . ?
F82 C79 F81 106.0(9) . . ?
F80 C79 F81 104.5(7) . . ?
F82 C79 S1 113.9(6) . . ?
F80 C79 S1 112.4(7) . . ?
F81 C79 S1 111.4(6) . . ?
C104 C100 O101 105.7(12) . . ?
C104 C100 H10A 110.6 . . ?
O101 C100 H10A 110.6 . . ?
C104 C100 H10B 110.6 . . ?
O101 C100 H10B 110.6 . . ?
H10A C100 H10B 108.7 . . ?
C102 O101 C100 107.7(11) . . ?
O101 C102 C103 102.3(12) . . ?
O101 C102 H10C 111.3 . . ?
C103 C102 H10C 111.3 . . ?
O101 C102 H10D 111.3 . . ?
C103 C102 H10D 111.3 . . ?
H10C C102 H10D 109.2 . . ?
C104 C103 C102 105.4(12) . . ?
C104 C103 H10E 110.7 . . ?
C102 C103 H10E 110.7 . . ?
C104 C103 H10F 110.7 . . ?
C102 C103 H10F 110.7 . . ?
H10E C103 H10F 108.8 . . ?
C100 C104 C103 104.9(13) . . ?
C100 C104 H10G 110.8 . . ?
C103 C104 H10G 110.8 . . ?
C100 C104 H10H 110.8 . . ?
C103 C104 H10H 110.8 . . ?
H10G C104 H10H 108.8 . . ?
O204 C200 C201 106.9(11) . . ?
O204 C200 H20A 110.3 . . ?
C201 C200 H20A 110.3 . . ?
O204 C200 H20B 110.3 . . ?
C201 C200 H20B 110.3 . . ?
H20A C200 H20B 108.6 . . ?
C200 C201 C202 105.0(13) . . ?
C200 C201 H20G 110.7 . . ?
C202 C201 H20G 110.7 . . ?
C200 C201 H20H 110.7 . . ?
C202 C201 H20H 110.7 . . ?
H20G C201 H20H 108.8 . . ?
C201 C202 C203 104.3(12) . . ?
C201 C202 H20C 110.9 . . ?
C203 C202 H20C 110.9 . . ?
C201 C202 H20D 110.9 . . ?
C203 C202 H20D 110.9 . . ?
H20C C202 H20D 108.9 . . ?
O204 C203 C202 105.4(11) . . ?
O204 C203 H20E 110.7 . . ?
C202 C203 H20E 110.7 . . ?
O204 C203 H20F 110.7 . . ?
C202 C203 H20F 110.7 . . ?
H20E C203 H20F 108.8 . . ?
C200 O204 C203 103.3(9) . . ?
C304 C300 C301 97(2) . . ?
C304 C300 H30A 112.4 . . ?
C301 C300 H30A 112.4 . . ?
C304 C300 H30B 112.4 . . ?
C301 C300 H30B 112.4 . . ?
H30A C300 H30B 110 . . ?
C301 C302 O303 99(2) . . ?
C301 C302 H30C 112 . . ?
O303 C302 H30C 112 . . ?
C301 C302 H30D 112 . . ?
O303 C302 H30D 112 . . ?
H30C C302 H30D 109.6 . . ?
C302 C301 C300 112(3) . . ?
C302 C301 H30E 109.1 . . ?
C300 C301 H30E 109.2 . . ?
C302 C301 H30F 109.2 . . ?
C300 C301 H30F 109.2 . . ?
H30E C301 H30F 107.9 . . ?
O303 C304 C300 108(3) . . ?
O303 C304 H30G 110.1 . . ?
C300 C304 H30G 110.1 . . ?
O303 C304 H30H 110.1 . . ?
C300 C304 H30H 110.1 . . ?
H30G C304 H30H 108.4 . . ?
C304 O303 C302 109(2) . . ?

loop_
_geom_bond_atom_site_label_1
_geom_bond_atom_site_label_2
_geom_bond_distance
_geom_bond_site_symmetry_2
_geom_bond_publ_flag
Pt1 C1 2.080(5) . ?
Pt1 P3 2.3032(16) . ?
Pt1 P2 2.3189(13) . ?
Pt1 P1 2.3247(15) . ?
Pt2 C42 1.950(6) . ?
Pt2 C61 2.020(6) . ?
Pt2 O1 2.167(4) . ?
Pt2 C40 2.283(5) . ?
Pt2 C39 2.288(6) . ?
Pt2 C41 2.611(6) . ?
P1 C7 1.757(6) . ?
P1 C21 1.805(6) . ?
P1 C15 1.827(6) . ?
P2 C27 1.800(6) . ?
P2 C33 1.816(6) . ?
P2 C40 1.850(6) . ?
P3 C41 1.809(6) . ?
P3 C67 1.812(6) . ?
P3 C73 1.822(6) . ?
S1 O2 1.420(6) . ?
S1 O4 1.436(6) . ?
S1 O3 1.443(7) . ?
S1 C79 1.784(9) . ?
F2 C2 1.346(7) . ?
F3 C3 1.355(7) . ?
F4 C4 1.349(7) . ?
F5 C5 1.351(7) . ?
F6 C6 1.348(7) . ?
F50 C50 1.362(8) . ?
F51 C51 1.351(9) . ?
F52 C52 1.360(9) . ?
F53 C53 1.340(9) . ?
F54 C54 1.336(8) . ?
F62 C62 1.333(10) . ?
F63 C63 1.321(11) . ?
F64 C64 1.335(9) . ?
F65 C65 1.356(12) . ?
F66 C66 1.366(11) . ?
F80 C79 1.337(11) . ?
F81 C79 1.355(11) . ?
F82 C79 1.314(10) . ?
C1 C6 1.385(8) . ?
C1 C2 1.394(8) . ?
C2 C3 1.377(8) . ?
C3 C4 1.369(9) . ?
C4 C5 1.370(9) . ?
C5 C6 1.371(8) . ?
C7 C8 1.190(8) . ?
C8 C9 1.434(8) . ?
C9 C10 1.385(9) . ?
C9 C14 1.387(10) . ?
C10 C11 1.399(10) . ?
C10 H10 0.93 . ?
C11 C12 1.335(12) . ?
C11 H11 0.93 . ?
C12 C13 1.378(12) . ?
C12 H12 0.93 . ?
C13 C14 1.372(10) . ?
C13 H13 0.93 . ?
C14 H14 0.93 . ?
C15 C20 1.369(9) . ?
C15 C16 1.379(9) . ?
C16 C17 1.375(9) . ?
C16 H16 0.93 . ?
C17 C18 1.384(11) . ?
C17 H17 0.93 . ?
C18 C19 1.361(11) . ?
C18 H18 0.93 . ?
C19 C20 1.384(9) . ?
C19 H19 0.93 . ?
C20 H20 0.93 . ?
C21 C26 1.385(9) . ?
C21 C22 1.404(8) . ?
C22 C23 1.378(9) . ?
C22 H22 0.93 . ?
C23 C24 1.358(11) . ?
C23 H23 0.93 . ?
C24 C25 1.363(11) . ?
C24 H24 0.93 . ?
C25 C26 1.383(10) . ?
C25 H25 0.93 . ?
C26 H26 0.93 . ?
C27 C32 1.388(8) . ?
C27 C28 1.389(8) . ?
C28 C29 1.393(10) . ?
C28 H28 0.93 . ?
C29 C30 1.362(10) . ?
C29 H29 0.93 . ?
C30 C31 1.371(10) . ?
C30 H30 0.93 . ?
C31 C32 1.370(9) . ?
C31 H31 0.93 . ?
C32 H32 0.93 . ?
C33 C34 1.378(8) . ?
C33 C38 1.385(8) . ?
C34 C35 1.401(9) . ?
C34 H34 0.93 . ?
C35 C36 1.381(10) . ?
C35 H35 0.93 . ?
C36 C37 1.378(10) . ?
C36 H36 0.93 . ?
C37 C38 1.380(9) . ?
C37 H37 0.93 . ?
C38 H38 0.93 . ?
C39 C40 1.434(8) . ?
C39 C55 1.490(8) . ?
C39 C49 1.520(8) . ?
C40 C41 1.487(8) . ?
C41 C42 1.372(9) . ?
C42 C43 1.465(10) . ?
C43 C44 1.373(12) . ?
C43 C48 1.402(13) . ?
C44 C45 1.414(17) . ?
C44 H44 0.93 . ?
C45 C46 1.36(2) . ?
C45 H45 0.93 . ?
C46 C47 1.38(2) . ?
C46 H46 0.93 . ?
C47 C48 1.378(13) . ?
C47 H47 0.93 . ?
C48 H48 0.93 . ?
C49 C50 1.381(9) . ?
C49 C54 1.387(9) . ?
C50 C51 1.375(10) . ?
C51 C52 1.373(13) . ?
C52 C53 1.362(12) . ?
C53 C54 1.377(9) . ?
C55 C56 1.391(8) . ?
C55 C60 1.407(8) . ?
C56 C57 1.386(9) . ?
C56 H56 0.93 . ?
C57 C58 1.371(10) . ?
C57 H57 0.93 . ?
C58 C59 1.367(10) . ?
C58 H58 0.93 . ?
C59 C60 1.384(10) . ?
C59 H59 0.93 . ?
C60 H60 0.93 . ?
C61 C66 1.372(11) . ?
C61 C62 1.378(11) . ?
C62 C63 1.383(11) . ?
C63 C64 1.364(14) . ?
C64 C65 1.386(15) . ?
C65 C66 1.391(12) . ?
C67 C68 1.388(9) . ?
C67 C72 1.399(9) . ?
C68 C69 1.385(10) . ?
C68 H68 0.93 . ?
C69 C70 1.386(12) . ?
C69 H69 0.93 . ?
C70 C71 1.348(12) . ?
C70 H70 0.93 . ?
C71 C72 1.387(10) . ?
C71 H71 0.93 . ?
C72 H72 0.93 . ?
C73 C74 1.390(9) . ?
C73 C78 1.394(9) . ?
C74 C75 1.389(10) . ?
C74 H74 0.93 . ?
C75 C76 1.376(12) . ?
C75 H75 0.93 . ?
C76 C77 1.352(12) . ?
C76 H76 0.93 . ?
C77 C78 1.379(9) . ?
C77 H77 0.93 . ?
C78 H78 0.93 . ?
C100 C104 1.393(17) . ?
C100 O101 1.436(15) . ?
C100 H10A 0.97 . ?
C100 H10B 0.97 . ?
O101 C102 1.358(15) . ?
C102 C103 1.571(18) . ?
C102 H10C 0.97 . ?
C102 H10D 0.97 . ?
C103 C104 1.446(18) . ?
C103 H10E 0.97 . ?
C103 H10F 0.97 . ?
C104 H10G 0.97 . ?
C104 H10H 0.97 . ?
C200 O204 1.385(12) . ?
C200 C201 1.452(16) . ?
C200 H20A 0.97 . ?
C200 H20B 0.97 . ?
C201 C202 1.47(2) . ?
C201 H20G 0.97 . ?
C201 H20H 0.97 . ?
C202 C203 1.504(19) . ?
C202 H20C 0.97 . ?
C202 H20D 0.97 . ?
C203 O204 1.449(15) . ?
C203 H20E 0.97 . ?
C203 H20F 0.97 . ?
C300 C304 1.452(18) . ?
C300 C301 1.498(18) . ?
C300 H30A 0.97 . ?
C300 H30B 0.97 . ?
C302 C301 1.489(18) . ?
C302 O303 1.491(17) . ?
C302 H30C 0.97 . ?
C302 H30D 0.97 . ?
C301 H30E 0.97 . ?
C301 H30F 0.97 . ?
C304 O303 1.444(18) . ?
C304 H30G 0.97 . ?
C304 H30H 0.97 . ?
